data_7230449
loop_
_publ_author_name
'Du, Xue-Dong'
'Zheng, Weiwei'
'Yi, Xiao-Hong'
'Zhao, Jiong-Peng'
'Wang, Peng'
'Wang, Chong-Chen'

_publ_section_title
;
 General strategy for lanthanide coordination polymers constructed from
 1,1&#x2032;-ferrocenedicarboxylic acid under hydrothermal conditions
;
_journal_issue 18
_journal_name_full CrystEngComm
_journal_page_first 2608
_journal_paper_doi 10.1039/C8CE00233A
_journal_volume 20
_journal_year 2018
_chemical_formula_moiety '0.5(C80 H80 Fe6 Gd4 O32), H2 O'
_chemical_formula_sum 'C40 H42 Fe3 Gd2 O17'
_chemical_formula_weight 1276.78
_space_group_crystal_system monoclinic
_space_group_IT_number 13
_space_group_name_Hall '-P 2yac'
_space_group_name_H-M_alt 'P 1 2/n 1'
_symmetry_space_group_name_Hall '-P 2yac'
_symmetry_space_group_name_H-M 'P 1 2/n 1'
_atom_sites_solution_hydrogens mixed
_audit_creation_date 2018-03-17
_audit_creation_method
;
Olex2 1.2-beta
(compiled 2016.11.30 svn.r3356 for OlexSys, GUI svn.r5269)
;
_audit_update_record
;
2018-03-27 deposited with the CCDC.
2018-04-10 downloaded from the CCDC.
;
_cell_angle_alpha 90
_cell_angle_beta 90.6120(10)
_cell_angle_gamma 90
_cell_formula_units_Z 2
_cell_length_a 11.2515(11)
_cell_length_b 10.3397(9)
_cell_length_c 17.2510(15)
_cell_measurement_reflns_used 2737
_cell_measurement_temperature 298(2)
_cell_measurement_theta_max 25.739
_cell_measurement_theta_min 2.917
_cell_volume 2006.8(3)
_computing_cell_refinement 'Bruker SMART'
_computing_data_collection 'Bruker SMART'
_computing_data_reduction 'Bruker SMART'
_computing_molecular_graphics 'Olex2 (Dolomanov et al., 2009)'
_computing_publication_material 'Olex2 (Dolomanov et al., 2009)'
_computing_structure_refinement 'ShelXL (Sheldrick, 2015)'
_computing_structure_solution 'SHELXS-97 (Sheldrick, 1990)'
_diffrn_ambient_temperature 298.15
_diffrn_measured_fraction_theta_full 0.995
_diffrn_measured_fraction_theta_max 0.993
_diffrn_measurement_device_type 'CCD area detector'
_diffrn_measurement_method 'phi and omega scans'
_diffrn_radiation_type MoK\a
_diffrn_radiation_wavelength 0.71073
_diffrn_reflns_av_R_equivalents 0.1069
_diffrn_reflns_av_unetI/netI 0.1317
_diffrn_reflns_Laue_measured_fraction_full 0.995
_diffrn_reflns_Laue_measured_fraction_max 0.993
_diffrn_reflns_limit_h_max 14
_diffrn_reflns_limit_h_min -13
_diffrn_reflns_limit_k_max 11
_diffrn_reflns_limit_k_min -13
_diffrn_reflns_limit_l_max 18
_diffrn_reflns_limit_l_min -22
_diffrn_reflns_number 12347
_diffrn_reflns_point_group_measured_fraction_full 0.995
_diffrn_reflns_point_group_measured_fraction_max 0.993
_diffrn_reflns_theta_full 25.242
_diffrn_reflns_theta_max 28.287
_diffrn_reflns_theta_min 2.917
_exptl_absorpt_coefficient_mu 4.396
_exptl_absorpt_correction_T_max 0.6931
_exptl_absorpt_correction_T_min 0.4062
_exptl_absorpt_correction_type multi-scan
_exptl_absorpt_process_details sadabs
_exptl_crystal_colour red
_exptl_crystal_colour_primary red
_exptl_crystal_density_diffrn 2.113
_exptl_crystal_density_method 'not measured'
_exptl_crystal_description block
_exptl_crystal_F_000 1248
_exptl_crystal_size_max 0.25
_exptl_crystal_size_mid 0.23
_exptl_crystal_size_min 0.09
_refine_diff_density_max 2.116
_refine_diff_density_min -1.555
_refine_diff_density_rms 0.228
_refine_ls_extinction_method none
_refine_ls_goodness_of_fit_ref 0.876
_refine_ls_hydrogen_treatment mixed
_refine_ls_matrix_type full
_refine_ls_number_parameters 307
_refine_ls_number_reflns 4944
_refine_ls_number_restraints 52
_refine_ls_restrained_S_all 0.880
_refine_ls_R_factor_all 0.0991
_refine_ls_R_factor_gt 0.0549
_refine_ls_shift/su_max 0.000
_refine_ls_shift/su_mean 0.000
_refine_ls_structure_factor_coef Fsqd
_refine_ls_weighting_details 'w=1/[\s^2^(Fo^2^)+(0.1000P)^2^] where P=(Fo^2^+2Fc^2^)/3'
_refine_ls_weighting_scheme calc
_refine_ls_wR_factor_gt 0.1307
_refine_ls_wR_factor_ref 0.1660
_reflns_Friedel_coverage 0.000
_reflns_number_gt 3125
_reflns_number_total 4944
_reflns_threshold_expression 'I > 2\s(I)'
_cod_data_source_file c8ce00233a2.cif
_cod_data_source_block 150928d
_cod_depositor_comments 'Adding full bibliography for 7230440--7230465.cif.'
_cod_database_code 7230449
_shelx_space_group_comment
;
The symmetry employed for this shelxl refinement is uniquely defined
by the following loop, which should always be used as a source of
symmetry information in preference to the above space-group names.
They are only intended as comments.
;
_shelx_estimated_absorpt_t_max 0.693
_shelx_estimated_absorpt_t_min 0.406
_olex2_refinement_description
;
1. Fixed Uiso
 At 1.2 times of:
  All C(H) groups, All C(H,H) groups
 At 1.5 times of:
  All C(H,H,H) groups, All O(H) groups, All O(H,H) groups
2. Restrained distances
 C19A-C20A = C19-C20
 1.55 with sigma of 0.02
 O7-H7B
 0.85 with sigma of 0.01
 O7-H7A
 0.85 with sigma of 0.01
 H9A-H9A_$1
 1.44 with sigma of 0.01
 C19-H7B
 1.97104 with sigma of 0.02
 Gd1-H7B
 3.072294 with sigma of 0.02
 C19A-H7A
 1.948263 with sigma of 0.02
 Gd1-H7A
 2.942165 with sigma of 0.02
 C19-O7 \\sim O7-C19A
 with sigma of 0.02
3. Uiso/Uaniso restraints and constraints
O7 \\sim C19 \\sim C20 \\sim C19A \\sim C20A: within 2A with sigma of 0.01 and
sigma for terminal atoms of 0.01
Uanis(C19) = Uanis(C19A)
4. Others
 Sof(H7B)=Sof(C20)=Sof(H20D)=Sof(H20E)=Sof(H20F)=Sof(C19)=Sof(H19C)=Sof(H19D)=
 1-FVAR(1)
 Sof(H7A)=Sof(C20A)=Sof(H20A)=Sof(H20B)=Sof(H20C)=Sof(C19A)=Sof(H19A)=
 Sof(H19B)=FVAR(1)
5.a Free rotating group:
 O9(H9A)
5.b Rotating group:
 O8(H8A,H8B)
5.c Secondary CH2 refined with riding coordinates:
 C19A(H19A,H19B), C19(H19C,H19D)
5.d Aromatic/amide H refined with riding coordinates:
 C3(H3), C4(H4), C5(H5), C6(H6), C9(H9), C10(H10), C11(H11), C12(H12),
 C15(H15), C16(H16), C17(H17), C18(H18)
5.e Idealised Me refined as rotating group:
 C20A(H20A,H20B,H20C), C20(H20D,H20E,H20F)
;
_shelx_shelxl_version_number 2014/7
_olex2_submission_special_instructions 'No special instructions were received'

loop_
_space_group_symop_operation_xyz
'x, y, z'
'-x+1/2, y, -z+1/2'
'-x, -y, -z'
'x-1/2, -y, z-1/2'

loop_
_atom_site_label
_atom_site_type_symbol
_atom_site_fract_x
_atom_site_fract_y
_atom_site_fract_z
_atom_site_U_iso_or_equiv
_atom_site_adp_type
_atom_site_occupancy
_atom_site_site_symmetry_order
_atom_site_calc_flag
_atom_site_refinement_flags_posn
_atom_site_refinement_flags_adp
_atom_site_refinement_flags_occupancy
_atom_site_disorder_assembly
_atom_site_disorder_group
Gd1 Gd 0.43750(3) 0.47085(4) 0.38148(2) 0.02204(15) Uani 1 1 d D . . . .
Fe1 Fe 0.50777(10) 0.22471(12) 0.09869(7) 0.0238(3) Uani 1 1 d . . . . .
Fe2 Fe 0.5000 0.0000 0.5000 0.0255(4) Uani 1 2 d S T P . .
O1 O 0.2839(5) 0.4864(6) 0.1379(4) 0.0307(14) Uani 1 1 d . . . . .
O2 O 0.2152(5) 0.3903(6) 0.0323(3) 0.0265(13) Uani 1 1 d . . . . .
O3 O 0.3762(5) 0.2857(6) 0.3059(4) 0.0368(16) Uani 1 1 d . . . . .
O4 O 0.5639(5) 0.3379(7) 0.2968(3) 0.0359(16) Uani 1 1 d . . . . .
O5 O 0.5429(5) 0.3576(7) 0.4778(4) 0.0389(16) Uani 1 1 d . . . . .
O6 O 0.6129(6) 0.3116(7) 0.5929(4) 0.0432(17) Uani 1 1 d . . . . .
O7 O 0.4204(6) 0.5725(7) 0.2554(4) 0.0438(17) Uani 1 1 d D U . . .
H7B H 0.388(18) 0.549(8) 0.213(4) 0.066 Uiso 0.418(17) 1 d DR . . A 2
H7A H 0.404(17) 0.526(3) 0.216(2) 0.066 Uiso 0.582(17) 1 d DR . . A 1
O8 O 0.6300(5) 0.5833(7) 0.3822(3) 0.0329(15) Uani 1 1 d . . . . .
H8A H 0.6850 0.5395 0.3557 0.049 Uiso 1 1 d GR . . . .
H8B H 0.6584 0.5938 0.4306 0.049 Uiso 1 1 d GR . . . .
C20A C 0.518(2) 0.800(2) 0.2481(14) 0.082(4) Uani 0.582(17) 1 d D U . A 1
H20A H 0.5868 0.7693 0.2219 0.123 Uiso 0.582(17) 1 calc GR . . A 1
H20B H 0.5327 0.8021 0.3030 0.123 Uiso 0.582(17) 1 calc GR . . A 1
H20C H 0.4992 0.8862 0.2303 0.123 Uiso 0.582(17) 1 calc GR . . A 1
C1 C 0.3035(7) 0.4227(9) 0.0764(4) 0.0244(18) Uani 1 1 d . . . . .
C20 C 0.333(3) 0.793(3) 0.2321(19) 0.080(5) Uani 0.418(17) 1 d D U . A -1
H20D H 0.2917 0.7582 0.1878 0.121 Uiso 0.418(17) 1 calc GR . . A -1
H20E H 0.3506 0.8826 0.2232 0.121 Uiso 0.418(17) 1 calc GR . . A -1
H20F H 0.2840 0.7851 0.2771 0.121 Uiso 0.418(17) 1 calc GR . . A -1
C2 C 0.4234(7) 0.3849(9) 0.0556(5) 0.0244(18) Uani 1 1 d . . . . .
C19A C 0.413(2) 0.7113(17) 0.2307(16) 0.075(3) Uani 0.582(17) 1 d D U . A 1
H19A H 0.3434 0.7486 0.2547 0.090 Uiso 0.582(17) 1 calc R . . A 1
H19B H 0.3993 0.7127 0.1751 0.090 Uiso 0.582(17) 1 calc R . . A 1
C3 C 0.4563(8) 0.2989(10) -0.0045(5) 0.032(2) Uani 1 1 d . . . . .
H3 H 0.4036 0.2587 -0.0387 0.039 Uiso 1 1 calc R . . . .
C4 C 0.5798(8) 0.2835(10) -0.0047(5) 0.037(2) Uani 1 1 d . . . . .
H4 H 0.6236 0.2336 -0.0389 0.044 Uiso 1 1 calc R . . . .
C5 C 0.6258(7) 0.3599(9) 0.0584(5) 0.031(2) Uani 1 1 d . . . . .
H5 H 0.7056 0.3683 0.0722 0.037 Uiso 1 1 calc R . . . .
C6 C 0.5311(7) 0.4190(9) 0.0953(5) 0.0243(18) Uani 1 1 d . . . . .
H6 H 0.5367 0.4720 0.1387 0.029 Uiso 1 1 calc R . . . .
C7 C 0.4746(7) 0.2701(9) 0.2734(5) 0.0258(18) Uani 1 1 d . . . . .
C8 C 0.4883(7) 0.1754(9) 0.2114(4) 0.0242(18) Uani 1 1 d . . . . .
C9 C 0.3926(7) 0.1229(9) 0.1658(5) 0.0277(19) Uani 1 1 d . . . . .
H9 H 0.3123 0.1402 0.1725 0.033 Uiso 1 1 calc R . . . .
C10 C 0.4408(8) 0.0409(9) 0.1094(5) 0.032(2) Uani 1 1 d . . . . .
H10 H 0.3978 -0.0053 0.0723 0.038 Uiso 1 1 calc R . . . .
C11 C 0.5670(8) 0.0408(9) 0.1188(5) 0.034(2) Uani 1 1 d . . . . .
H11 H 0.6206 -0.0053 0.0889 0.041 Uiso 1 1 calc R . . . .
C12 C 0.5963(7) 0.1242(9) 0.1825(5) 0.029(2) Uani 1 1 d . . . . .
H12 H 0.6723 0.1417 0.2014 0.035 Uiso 1 1 calc R . . . .
C13 C 0.5902(7) 0.2797(9) 0.5241(5) 0.0258(18) Uani 1 1 d . . . . .
C14 C 0.6205(7) 0.1470(9) 0.5004(5) 0.0275(19) Uani 1 1 d . . . . .
C15 C 0.6136(8) 0.0896(9) 0.4261(5) 0.032(2) Uani 1 1 d . . . . .
H15 H 0.5928 0.1327 0.3807 0.039 Uiso 1 1 calc R . . . .
C16 C 0.6427(9) -0.0420(10) 0.4311(7) 0.044(3) Uani 1 1 d . . . . .
H16 H 0.6433 -0.1009 0.3904 0.052 Uiso 1 1 calc R . . . .
C17 C 0.6713(7) -0.0691(11) 0.5099(7) 0.043(3) Uani 1 1 d . . . . .
H17 H 0.6956 -0.1485 0.5298 0.051 Uiso 1 1 calc R . . . .
C18 C 0.6562(7) 0.0472(8) 0.5529(6) 0.032(2) Uani 1 1 d . . . . .
H18 H 0.6675 0.0565 0.6061 0.038 Uiso 1 1 calc R . . . .
C19 C 0.454(3) 0.715(2) 0.246(2) 0.075(3) Uani 0.418(17) 1 d D U . A -1
H19C H 0.5064 0.7258 0.2018 0.090 Uiso 0.418(17) 1 calc R . . A -1
H19D H 0.4951 0.7463 0.2919 0.090 Uiso 0.418(17) 1 calc R . . A -1
O9 O 0.7500 0.4816(9) 0.2500 0.041(2) Uani 1 2 d S T P . .
H9A H 0.6861 0.4378 0.2479 0.062 Uiso 1 1 d DG . . . .

loop_
_atom_site_aniso_label
_atom_site_aniso_U_11
_atom_site_aniso_U_22
_atom_site_aniso_U_33
_atom_site_aniso_U_23
_atom_site_aniso_U_13
_atom_site_aniso_U_12
Gd1 0.0226(2) 0.0197(3) 0.0238(2) -0.00003(17) -0.00112(15) -0.00096(17)
Fe1 0.0214(6) 0.0222(7) 0.0277(6) -0.0020(5) 0.0002(4) 0.0021(5)
Fe2 0.0206(8) 0.0158(9) 0.0401(10) -0.0037(7) -0.0024(7) 0.0003(7)
O1 0.028(3) 0.033(4) 0.032(3) -0.003(3) -0.001(3) 0.005(3)
O2 0.028(3) 0.025(3) 0.026(3) -0.002(3) -0.005(2) -0.003(3)
O3 0.033(3) 0.034(4) 0.044(4) -0.016(3) 0.009(3) -0.003(3)
O4 0.026(3) 0.043(4) 0.039(3) -0.011(3) -0.002(3) -0.006(3)
O5 0.035(3) 0.027(4) 0.055(4) 0.015(3) 0.004(3) 0.005(3)
O6 0.060(4) 0.026(4) 0.044(4) -0.011(3) -0.014(3) 0.004(3)
O7 0.063(4) 0.036(4) 0.032(3) 0.006(3) -0.008(3) -0.014(3)
O8 0.029(3) 0.041(4) 0.029(3) 0.002(3) -0.003(2) -0.006(3)
C20A 0.102(9) 0.063(8) 0.081(8) 0.025(7) -0.025(7) -0.033(8)
C1 0.029(4) 0.022(4) 0.023(4) 0.004(3) 0.004(3) -0.001(4)
C20 0.101(9) 0.065(9) 0.075(8) 0.016(8) -0.016(8) -0.011(8)
C2 0.020(4) 0.025(5) 0.028(4) 0.001(3) -0.001(3) 0.002(3)
C19A 0.093(6) 0.064(5) 0.067(5) 0.013(5) -0.020(5) -0.017(5)
C3 0.032(5) 0.038(6) 0.026(4) 0.000(4) 0.004(3) 0.002(4)
C4 0.046(6) 0.038(6) 0.026(5) -0.001(4) 0.012(4) 0.008(5)
C5 0.023(4) 0.029(5) 0.040(5) 0.005(4) 0.009(3) -0.001(4)
C6 0.026(4) 0.017(4) 0.030(4) -0.004(4) 0.004(3) -0.006(4)
C7 0.023(4) 0.029(5) 0.025(4) -0.002(4) -0.002(3) 0.000(4)
C8 0.027(4) 0.023(5) 0.022(4) -0.001(3) -0.003(3) 0.004(4)
C9 0.025(4) 0.021(5) 0.037(5) 0.003(4) -0.005(3) 0.002(4)
C10 0.044(5) 0.021(5) 0.030(5) -0.006(4) -0.005(4) 0.002(4)
C11 0.038(5) 0.026(6) 0.038(5) -0.007(4) 0.001(4) 0.012(4)
C12 0.023(4) 0.028(5) 0.037(5) -0.003(4) -0.009(3) 0.014(4)
C13 0.015(4) 0.017(4) 0.045(5) 0.002(4) 0.003(3) 0.001(3)
C14 0.021(4) 0.020(5) 0.041(5) 0.000(4) 0.000(3) -0.008(4)
C15 0.032(5) 0.028(5) 0.037(5) -0.008(4) 0.008(4) -0.006(4)
C16 0.038(5) 0.036(6) 0.057(7) -0.015(5) 0.014(5) -0.007(5)
C17 0.019(4) 0.027(6) 0.082(8) 0.000(5) -0.005(4) 0.007(4)
C18 0.030(5) 0.013(4) 0.052(6) 0.010(4) -0.014(4) 0.006(4)
C19 0.093(6) 0.064(5) 0.067(5) 0.013(5) -0.020(5) -0.017(5)
O9 0.032(5) 0.037(6) 0.054(6) 0.000 0.000(5) 0.000

loop_
_atom_type_symbol
_atom_type_description
_atom_type_scat_dispersion_real
_atom_type_scat_dispersion_imag
_atom_type_scat_source
C C 0.0033 0.0016 'International Tables Vol C Tables 4.2.6.8 and 6.1.1.4'
H H 0.0000 0.0000 'International Tables Vol C Tables 4.2.6.8 and 6.1.1.4'
Fe Fe 0.3463 0.8444 'International Tables Vol C Tables 4.2.6.8 and 6.1.1.4'
Gd Gd -0.1653 3.9035 'International Tables Vol C Tables 4.2.6.8 and 6.1.1.4'
O O 0.0106 0.0060 'International Tables Vol C Tables 4.2.6.8 and 6.1.1.4'

loop_
_geom_angle_atom_site_label_1
_geom_angle_atom_site_label_2
_geom_angle_atom_site_label_3
_geom_angle
_geom_angle_site_symmetry_1
_geom_angle_site_symmetry_3
O1 Gd1 C1 26.4(2) 2 2
O1 Gd1 C7 96.4(2) 2 .
O2 Gd1 O1 53.00(18) 2 2
O2 Gd1 O4 125.9(2) 2 .
O2 Gd1 O8 141.93(18) 2 .
O2 Gd1 C1 26.7(2) 2 2
O2 Gd1 C7 105.2(2) 2 .
O3 Gd1 O1 72.6(2) . 2
O3 Gd1 O2 81.9(2) . 2
O3 Gd1 O4 53.2(2) . .
O3 Gd1 O7 80.8(2) . .
O3 Gd1 O8 128.7(2) . .
O3 Gd1 C1 74.5(2) . 2
O3 Gd1 C7 26.3(2) . .
O4 Gd1 O1 122.22(19) . 2
O4 Gd1 C1 127.4(2) . 2
O4 Gd1 C7 27.1(2) . .
O5 Gd1 O1 128.2(2) . 2
O5 Gd1 O2 75.5(2) . 2
O5 Gd1 O3 97.3(2) . .
O5 Gd1 O4 81.4(2) . .
O5 Gd1 O6 117.6(2) . 3_666
O5 Gd1 O7 152.7(3) . .
O5 Gd1 O8 78.1(2) . .
O5 Gd1 C1 101.9(2) . 2
O5 Gd1 C7 91.4(2) . .
O6 Gd1 O1 74.0(2) 3_666 2
O6 Gd1 O2 92.2(2) 3_666 2
O6 Gd1 O3 142.1(2) 3_666 .
O6 Gd1 O4 141.5(2) 3_666 .
O6 Gd1 O7 74.8(2) 3_666 .
O6 Gd1 O8 76.2(2) 3_666 .
O6 Gd1 C1 83.6(3) 3_666 2
O6 Gd1 C7 149.4(2) 3_666 .
O7 Gd1 O1 77.5(2) . 2
O7 Gd1 O2 130.4(2) . 2
O7 Gd1 O4 75.6(2) . .
O7 Gd1 O8 82.0(2) . .
O7 Gd1 C1 103.7(2) . 2
O7 Gd1 C7 74.7(2) . .
O8 Gd1 O1 147.3(2) . 2
O8 Gd1 O4 75.7(2) . .
O8 Gd1 C1 156.8(2) . 2
O8 Gd1 C7 102.4(2) . .
C7 Gd1 C1 100.8(2) . 2
C2 Fe1 C4 68.4(4) . .
C2 Fe1 C5 68.0(3) . .
C2 Fe1 C10 127.8(3) . .
C3 Fe1 C2 40.8(3) . .
C3 Fe1 C4 40.1(3) . .
C3 Fe1 C5 67.9(4) . .
C3 Fe1 C6 68.5(4) . .
C3 Fe1 C8 155.5(3) . .
C3 Fe1 C9 121.3(3) . .
C3 Fe1 C10 109.2(4) . .
C3 Fe1 C11 126.4(4) . .
C3 Fe1 C12 162.9(4) . .
C5 Fe1 C4 40.9(4) . .
C6 Fe1 C2 41.1(3) . .
C6 Fe1 C4 68.3(4) . .
C6 Fe1 C5 39.8(3) . .
C6 Fe1 C9 127.7(3) . .
C6 Fe1 C10 165.4(3) . .
C6 Fe1 C11 152.3(3) . .
C6 Fe1 C12 117.7(4) . .
C8 Fe1 C2 119.9(3) . .
C8 Fe1 C4 162.6(3) . .
C8 Fe1 C5 125.0(3) . .
C8 Fe1 C6 107.0(3) . .
C8 Fe1 C9 41.3(3) . .
C8 Fe1 C10 68.7(3) . .
C8 Fe1 C11 69.0(4) . .
C8 Fe1 C12 41.0(3) . .
C9 Fe1 C2 109.2(3) . .
C9 Fe1 C4 154.5(4) . .
C9 Fe1 C5 163.8(3) . .
C9 Fe1 C10 40.1(3) . .
C9 Fe1 C11 68.4(4) . .
C10 Fe1 C4 120.0(4) . .
C10 Fe1 C5 154.0(4) . .
C11 Fe1 C2 164.7(3) . .
C11 Fe1 C4 106.9(4) . .
C11 Fe1 C5 118.7(4) . .
C11 Fe1 C10 40.8(3) . .
C12 Fe1 C2 153.5(3) . .
C12 Fe1 C4 124.9(4) . .
C12 Fe1 C5 106.0(4) . .
C12 Fe1 C9 69.0(3) . .
C12 Fe1 C10 68.9(4) . .
C12 Fe1 C11 41.2(3) . .
C14 Fe2 C14 180.0 . 3_656
C14 Fe2 C15 40.6(3) 3_656 3_656
C14 Fe2 C15 139.4(3) . 3_656
C14 Fe2 C15 139.4(3) 3_656 .
C14 Fe2 C15 40.6(3) . .
C14 Fe2 C16 68.6(4) . .
C14 Fe2 C16 111.4(4) 3_656 .
C14 Fe2 C16 68.6(4) 3_656 3_656
C14 Fe2 C16 111.4(4) . 3_656
C14 Fe2 C17 111.3(4) . 3_656
C14 Fe2 C17 68.7(4) 3_656 3_656
C14 Fe2 C17 111.3(4) 3_656 .
C14 Fe2 C17 68.7(4) . .
C15 Fe2 C15 180.0 . 3_656
C15 Fe2 C16 40.1(4) . .
C15 Fe2 C16 40.1(4) 3_656 3_656
C15 Fe2 C16 139.9(4) 3_656 .
C15 Fe2 C16 139.9(4) . 3_656
C15 Fe2 C17 112.5(4) 3_656 .
C15 Fe2 C17 112.5(4) . 3_656
C15 Fe2 C17 67.5(4) 3_656 3_656
C15 Fe2 C17 67.5(4) . .
C16 Fe2 C16 180.0 3_656 .
C16 Fe2 C17 40.4(4) . .
C16 Fe2 C17 139.6(4) 3_656 .
C16 Fe2 C17 139.6(4) . 3_656
C16 Fe2 C17 40.4(4) 3_656 3_656
C17 Fe2 C17 180.0 . 3_656
C18 Fe2 C14 41.1(3) . .
C18 Fe2 C14 138.9(3) 3_656 .
C18 Fe2 C14 41.1(3) 3_656 3_656
C18 Fe2 C14 138.9(3) . 3_656
C18 Fe2 C15 111.9(4) . 3_656
C18 Fe2 C15 68.1(4) 3_656 3_656
C18 Fe2 C15 68.1(4) . .
C18 Fe2 C15 111.9(4) 3_656 .
C18 Fe2 C16 111.5(4) . 3_656
C18 Fe2 C16 68.5(4) 3_656 3_656
C18 Fe2 C16 111.5(4) 3_656 .
C18 Fe2 C16 68.5(4) . .
C18 Fe2 C17 40.7(4) . .
C18 Fe2 C17 139.3(4) . 3_656
C18 Fe2 C17 139.3(4) 3_656 .
C18 Fe2 C17 40.7(4) 3_656 3_656
C18 Fe2 C18 180.0 . 3_656
C1 O1 Gd1 92.1(5) . 2
C1 O2 Gd1 95.4(5) . 2
C7 O3 Gd1 95.4(5) . .
C7 O4 Gd1 92.0(5) . .
C13 O5 Gd1 169.7(6) . .
C13 O6 Gd1 112.4(6) . 3_666
Gd1 O7 H7B 132(2) . .
Gd1 O7 H7A 119.3(18) . .
C19A O7 Gd1 132.4(11) . .
C19A O7 H7A 108(2) . .
C19A O7 C19 20.1(11) . .
C19 O7 Gd1 119.8(14) . .
C19 O7 H7A 120(3) . .
Gd1 O8 H8A 111.8 . .
Gd1 O8 H8B 111.5 . .
H8A O8 H8B 107.2 . .
H20A C20A H20B 109.5 . .
H20A C20A H20C 109.5 . .
H20B C20A H20C 109.5 . .
C19A C20A H20A 109.5 . .
C19A C20A H20B 109.5 . .
C19A C20A H20C 109.5 . .
C19 C20A H20A 103.5 . .
C19 C20A H20B 98.8 . .
C19 C20A H20C 125.1 . .
C19 C20A C19A 15.9(14) . .
O1 C1 Gd1 61.6(4) . 2
O1 C1 O2 119.2(7) . .
O1 C1 C2 121.1(7) . .
O2 C1 Gd1 57.9(4) . 2
O2 C1 C2 119.7(7) . .
C2 C1 Gd1 174.4(6) . 2
H20D C20 H20E 109.5 . .
H20D C20 H20F 109.5 . .
H20E C20 H20F 109.5 . .
C19A C20 H20D 94.3 . .
C19A C20 H20E 120.3 . .
C19A C20 H20F 112.5 . .
C19A C20 C19 15.7(15) . .
C19 C20 H20D 109.5 . .
C19 C20 H20E 109.5 . .
C19 C20 H20F 109.5 . .
C1 C2 Fe1 123.8(6) . .
C3 C2 Fe1 68.5(5) . .
C3 C2 C1 126.8(8) . .
C3 C2 C6 106.2(7) . .
C6 C2 Fe1 68.8(5) . .
C6 C2 C1 126.8(8) . .
O7 C19A C20A 119.0(18) . .
O7 C19A H19A 107.6 . .
O7 C19A H19B 107.6 . .
C20A C19A H19A 107.6 . .
C20A C19A H19B 107.6 . .
C20 C19A O7 133(3) . .
C20 C19A C20A 98(2) . .
C20 C19A H19A 29.2 . .
C20 C19A H19B 84.2 . .
H19A C19A H19B 107.0 . .
C19 C19A O7 83(2) . .
C19 C19A C20A 36(3) . .
C19 C19A C20 125(5) . .
C19 C19A H19A 118.0 . .
C19 C19A H19B 127.9 . .
Fe1 C3 H3 124.4 . .
C2 C3 Fe1 70.6(5) . .
C2 C3 H3 125.1 . .
C4 C3 Fe1 71.5(5) . .
C4 C3 C2 109.9(8) . .
C4 C3 H3 125.1 . .
Fe1 C4 H4 127.1 . .
C3 C4 Fe1 68.4(5) . .
C3 C4 H4 126.7 . .
C3 C4 C5 106.6(8) . .
C5 C4 Fe1 69.4(5) . .
C5 C4 H4 126.7 . .
Fe1 C5 H5 127.1 . .
C4 C5 Fe1 69.7(5) . .
C4 C5 H5 125.8 . .
C6 C5 Fe1 69.0(5) . .
C6 C5 C4 108.4(7) . .
C6 C5 H5 125.8 . .
Fe1 C6 H6 124.7 . .
C2 C6 Fe1 70.1(5) . .
C2 C6 H6 125.6 . .
C5 C6 Fe1 71.2(5) . .
C5 C6 C2 108.9(7) . .
C5 C6 H6 125.6 . .
O3 C7 Gd1 58.3(4) . .
O3 C7 O4 118.7(8) . .
O3 C7 C8 120.9(7) . .
O4 C7 Gd1 60.9(4) . .
O4 C7 C8 120.4(7) . .
C8 C7 Gd1 174.0(6) . .
C7 C8 Fe1 123.3(6) . .
C9 C8 Fe1 69.9(5) . .
C9 C8 C7 124.8(7) . .
C12 C8 Fe1 69.8(5) . .
C12 C8 C7 127.3(7) . .
C12 C8 C9 107.8(7) . .
Fe1 C9 H9 126.5 . .
C8 C9 Fe1 68.8(5) . .
C8 C9 H9 125.8 . .
C10 C9 Fe1 70.5(5) . .
C10 C9 C8 108.4(7) . .
C10 C9 H9 125.8 . .
Fe1 C10 H10 127.1 . .
C9 C10 Fe1 69.4(5) . .
C9 C10 H10 125.9 . .
C9 C10 C11 108.2(8) . .
C11 C10 Fe1 69.2(5) . .
C11 C10 H10 125.9 . .
Fe1 C11 H11 126.5 . .
C10 C11 Fe1 70.0(5) . .
C10 C11 H11 126.0 . .
C10 C11 C12 107.9(8) . .
C12 C11 Fe1 69.0(5) . .
C12 C11 H11 126.0 . .
Fe1 C12 H12 126.4 . .
C8 C12 Fe1 69.2(4) . .
C8 C12 C11 107.7(7) . .
C8 C12 H12 126.2 . .
C11 C12 Fe1 69.8(5) . .
C11 C12 H12 126.2 . .
O5 C13 O6 121.0(9) . .
O5 C13 C14 121.5(8) . .
O6 C13 C14 117.5(8) . .
C13 C14 Fe2 122.7(6) . .
C15 C14 Fe2 69.7(5) . .
C15 C14 C13 129.2(8) . .
C15 C14 C18 106.5(8) . .
C18 C14 Fe2 69.2(5) . .
C18 C14 C13 124.2(8) . .
Fe2 C15 H15 126.3 . .
C14 C15 Fe2 69.7(5) . .
C14 C15 H15 125.0 . .
C16 C15 Fe2 70.6(6) . .
C16 C15 C14 109.9(9) . .
C16 C15 H15 125.0 . .
Fe2 C16 H16 125.9 . .
C15 C16 Fe2 69.3(5) . .
C15 C16 H16 126.3 . .
C15 C16 C17 107.5(9) . .
C17 C16 Fe2 70.1(6) . .
C17 C16 H16 126.3 . .
Fe2 C17 H17 127.4 . .
C16 C17 Fe2 69.5(5) . .
C16 C17 H17 126.1 . .
C16 C17 C18 107.8(9) . .
C18 C17 Fe2 68.5(5) . .
C18 C17 H17 126.1 . .
Fe2 C18 H18 125.3 . .
C14 C18 Fe2 69.6(4) . .
C14 C18 H18 125.9 . .
C17 C18 Fe2 70.8(5) . .
C17 C18 C14 108.3(9) . .
C17 C18 H18 125.9 . .
O7 C19 C20 107(2) . .
O7 C19 H19C 110.4 . .
O7 C19 H19D 110.4 . .
C20A C19 O7 154(3) . .
C20A C19 C20 98(2) . .
C20A C19 H19C 63.5 . .
C20A C19 H19D 54.6 . .
C20 C19 H19C 110.4 . .
C20 C19 H19D 110.4 . .
C19A C19 O7 76(2) . .
C19A C19 C20A 128(4) . .
C19A C19 C20 39(4) . .
C19A C19 H19C 99.0 . .
C19A C19 H19D 146.1 . .
H19C C19 H19D 108.6 . .

loop_
_geom_bond_atom_site_label_1
_geom_bond_atom_site_label_2
_geom_bond_distance
_geom_bond_site_symmetry_2
Gd1 O1 2.515(6) 2
Gd1 O2 2.431(6) 2
Gd1 O3 2.413(6) .
Gd1 O4 2.468(6) .
Gd1 O5 2.345(6) .
Gd1 O6 2.363(7) 3_666
Gd1 O7 2.422(6) .
Gd1 O8 2.458(6) .
Gd1 C1 2.858(8) 2
Gd1 C7 2.823(9) .
Fe1 C2 2.045(9) .
Fe1 C3 2.018(9) .
Fe1 C4 2.058(9) .
Fe1 C5 2.055(9) .
Fe1 C6 2.027(9) .
Fe1 C8 2.024(8) .
Fe1 C9 2.039(9) .
Fe1 C10 2.053(9) .
Fe1 C11 2.043(9) .
Fe1 C12 2.032(8) .
Fe2 C14 2.036(8) .
Fe2 C14 2.036(8) 3_656
Fe2 C15 2.037(9) .
Fe2 C15 2.037(9) 3_656
Fe2 C16 2.054(10) 3_656
Fe2 C16 2.054(10) .
Fe2 C17 2.061(9) .
Fe2 C17 2.061(9) 3_656
Fe2 C18 2.031(8) 3_656
Fe2 C18 2.031(8) .
O1 Gd1 2.515(6) 2
O1 C1 1.270(10) .
O2 Gd1 2.431(6) 2
O2 C1 1.289(9) .
O3 C7 1.256(10) .
O4 C7 1.287(10) .
O5 C13 1.249(10) .
O6 Gd1 2.363(7) 3_666
O6 C13 1.256(10) .
O7 H7B 0.853(10) .
O7 H7A 0.852(10) .
O7 C19A 1.498(18) .
O7 C19 1.53(2) .
O8 H8A 0.8963 .
O8 H8B 0.8969 .
C20A H20A 0.9600 .
C20A H20B 0.9600 .
C20A H20C 0.9600 .
C20A C19A 1.521(17) .
C20A C19 1.14(3) .
C1 Gd1 2.858(8) 2
C1 C2 1.454(11) .
C20 H20D 0.9600 .
C20 H20E 0.9600 .
C20 H20F 0.9600 .
C20 C19A 1.24(4) .
C20 C19 1.600(19) .
C2 C3 1.417(12) .
C2 C6 1.429(11) .
C19A H19A 0.9700 .
C19A H19B 0.9700 .
C19A C19 0.53(3) .
C3 H3 0.9300 .
C3 C4 1.400(12) .
C4 H4 0.9300 .
C4 C5 1.436(12) .
C5 H5 0.9300 .
C5 C6 1.389(11) .
C6 H6 0.9300 .
C7 C8 1.460(11) .
C8 C9 1.433(11) .
C8 C12 1.420(11) .
C9 H9 0.9300 .
C9 C10 1.404(12) .
C10 H10 0.9300 .
C10 C11 1.427(12) .
C11 H11 0.9300 .
C11 C12 1.432(12) .
C12 H12 0.9300 .
C13 C14 1.472(12) .
C14 C15 1.414(12) .
C14 C18 1.428(11) .
C15 H15 0.9300 .
C15 C16 1.402(14) .
C16 H16 0.9300 .
C16 C17 1.421(15) .
C17 H17 0.9300 .
C17 C18 1.424(14) .
C18 H18 0.9300 .
C19 H19C 0.9700 .
C19 H19D 0.9700 .
O9 H9A 0.8500 .
